data_4023598
loop_
_publ_author_name
'Mahesh K. Pallerla'
'Glenn P. A. Yap'
'Joseph M. Fox'

_publ_section_title
;
 Co-Complexes Derived from Alkene Insertion to
 Alkyne-Dicobaltpentacarbonyl Complexes: Insight into
 the Regioselectivity of Pauson-Khand Reactions of Cyclopropenes
;
_journal_name_full 'Journal of Organic Chemistry'
_journal_page_first 6137
_journal_page_last 6141
_journal_paper_doi 10.1021/jo800776z
_journal_volume 73
_journal_year 2008
_chemical_absolute_configuration ad
_chemical_formula_sum 'C35 H37 Co2 N O8 Si'
_chemical_formula_weight 745.61
_chemical_name_systematic
;
 ?
;
_space_group_IT_number 19
_symmetry_cell_setting orthorhombic
_symmetry_space_group_name_Hall 'P 2ac 2ab'
_symmetry_space_group_name_H-M 'P 21 21 21'
_atom_sites_solution_hydrogens geom
_atom_sites_solution_primary direct
_atom_sites_solution_secondary difmap
_audit_creation_method SHELXL-97
_cell_angle_alpha 90.00
_cell_angle_beta 90.00
_cell_angle_gamma 90.00
_cell_formula_units_Z 4
_cell_length_a 7.7416(16)
_cell_length_b 19.858(4)
_cell_length_c 22.881(6)
_cell_measurement_reflns_used 984
_cell_measurement_temperature 120(2)
_cell_measurement_theta_max 27.02
_cell_measurement_theta_min 2.24
_cell_volume 3517.6(14)
_computing_cell_refinement 'SAINT (Bruker, 2002)'
_computing_data_collection 'SMART (Bruker, 2002)'
_computing_data_reduction SAINT
_computing_molecular_graphics 'SHELXTL (Sheldrick, 2001)'
_computing_publication_material 'SHELXTL (Sheldrick, 2001)'
_computing_structure_refinement 'SHELXL-97 (Sheldrick, 1997)'
_computing_structure_solution 'SHELXS-97 (Sheldrick, 1990)'
_diffrn_ambient_temperature 120(2)
_diffrn_detector_area_resol_mean 836.6
_diffrn_measured_fraction_theta_full 1.000
_diffrn_measured_fraction_theta_max 0.946
_diffrn_measurement_device_type 'Bruker AXS APEX diffractometer'
_diffrn_measurement_method \w
_diffrn_radiation_monochromator graphite
_diffrn_radiation_source 'fine-focus sealed tube'
_diffrn_radiation_type MoK\a
_diffrn_radiation_wavelength 0.71073
_diffrn_reflns_av_R_equivalents 0.0825
_diffrn_reflns_av_sigmaI/netI 0.0806
_diffrn_reflns_limit_h_max 10
_diffrn_reflns_limit_h_min -10
_diffrn_reflns_limit_k_max 25
_diffrn_reflns_limit_k_min -25
_diffrn_reflns_limit_l_max 28
_diffrn_reflns_limit_l_min -29
_diffrn_reflns_number 33817
_diffrn_reflns_theta_full 25.00
_diffrn_reflns_theta_max 28.18
_diffrn_reflns_theta_min 1.78
_diffrn_standards_decay_% 1
_diffrn_standards_interval_count 0
_diffrn_standards_interval_time 0
_diffrn_standards_number 0
_exptl_absorpt_coefficient_mu 1.027
_exptl_absorpt_correction_T_max 0.9485
_exptl_absorpt_correction_T_min 0.8823
_exptl_absorpt_correction_type multi-scan
_exptl_absorpt_process_details 'SADABS (Sheldrick, 2003)'
_exptl_crystal_colour red
_exptl_crystal_density_diffrn 1.408
_exptl_crystal_density_method 'not measured'
_exptl_crystal_description plate
_exptl_crystal_F_000 1544
_exptl_crystal_size_max 0.13
_exptl_crystal_size_mid 0.12
_exptl_crystal_size_min 0.05
_refine_diff_density_max 0.573
_refine_diff_density_min -0.501
_refine_diff_density_rms 0.113
_refine_ls_abs_structure_details 'Flack H D (1983), Acta Cryst. A39, 876-881, 3429 Friedel pairs'
_refine_ls_abs_structure_Flack -0.015(18)
_refine_ls_extinction_method none
_refine_ls_goodness_of_fit_ref 1.076
_refine_ls_hydrogen_treatment constr
_refine_ls_matrix_type full
_refine_ls_number_parameters 428
_refine_ls_number_reflns 8030
_refine_ls_number_restraints 0
_refine_ls_restrained_S_all 1.076
_refine_ls_R_factor_all 0.0794
_refine_ls_R_factor_gt 0.0517
_refine_ls_shift/su_max 0.003
_refine_ls_shift/su_mean 0.000
_refine_ls_structure_factor_coef Fsqd
_refine_ls_weighting_details 'calc w=1/[\s^2^(Fo^2^)+(0.0322P)^2^+3.7115P] where P=(Fo^2^+2Fc^2^)/3'
_refine_ls_weighting_scheme calc
_refine_ls_wR_factor_gt 0.1027
_refine_ls_wR_factor_ref 0.1174
_reflns_number_gt 6505
_reflns_number_total 8030
_reflns_threshold_expression >2sigma(I)
_cod_data_source_file jo800776z-file001.cif
_cod_data_source_block joef071
_cod_depositor_comments
;
The following automatic conversions were performed:
'_symmetry_cell_setting' value 'Orthorhombic' changed to 'orthorhombic'
according to '/home/saulius/struct/CIF-dictionaries/cif_core.dic'
dictionary named 'cif_core.dic' version 2.4.1 from 2010-06-29.

Automatic conversion script
Id: cif_fix_enum 1527 2010-12-29 10:47:43Z saulius 
;
_cod_database_code 4023598

loop_
_symmetry_equiv_pos_as_xyz
'x, y, z'
'-x+1/2, -y, z+1/2'
'-x, y+1/2, -z+1/2'
'x+1/2, -y+1/2, -z'

loop_
_atom_site_label
_atom_site_type_symbol
_atom_site_fract_x
_atom_site_fract_y
_atom_site_fract_z
_atom_site_U_iso_or_equiv
_atom_site_adp_type
_atom_site_occupancy
_atom_site_symmetry_multiplicity
_atom_site_calc_flag
_atom_site_refinement_flags
_atom_site_disorder_assembly
_atom_site_disorder_group
Co1 Co 0.18613(8) 0.44798(3) 0.19951(3) 0.01947(14) Uani 1 1 d . . .
Co2 Co 0.16514(8) 0.34812(3) 0.26584(3) 0.01887(13) Uani 1 1 d . . .
Si1 Si 0.53181(16) 0.54241(6) 0.26650(6) 0.0215(3) Uani 1 1 d . . .
N1 N 0.4595(5) 0.26875(18) 0.38737(16) 0.0200(8) Uani 1 1 d . . .
O1 O 0.1307(5) 0.4536(2) 0.07323(16) 0.0453(10) Uani 1 1 d . . .
O2 O 0.0480(5) 0.58368(18) 0.22071(16) 0.0350(9) Uani 1 1 d . . .
O3 O 0.1584(5) 0.20382(16) 0.23734(16) 0.0385(9) Uani 1 1 d . . .
O4 O -0.1158(5) 0.33371(19) 0.35223(16) 0.0371(9) Uani 1 1 d . . .
O5 O -0.1562(4) 0.39007(17) 0.20705(16) 0.0346(8) Uani 1 1 d . . .
O6 O 0.2500(4) 0.33975(15) 0.41850(13) 0.0226(7) Uani 1 1 d . . .
O7 O 0.5781(4) 0.24559(16) 0.29504(14) 0.0285(8) Uani 1 1 d . . .
O8 O 0.6580(4) 0.18820(15) 0.37474(13) 0.0242(7) Uani 1 1 d . . .
C1 C 0.1539(6) 0.4506(3) 0.1221(2) 0.0298(11) Uani 1 1 d . . .
C2 C 0.1025(6) 0.5309(2) 0.21457(19) 0.0218(10) Uani 1 1 d . . .
C3 C 0.1604(6) 0.2596(2) 0.24747(19) 0.0260(10) Uani 1 1 d . . .
C4 C -0.0021(6) 0.3403(2) 0.3209(2) 0.0254(10) Uani 1 1 d . . .
C5 C -0.0104(6) 0.3948(2) 0.2182(2) 0.0234(11) Uani 1 1 d . . .
C6 C 0.3298(5) 0.36362(19) 0.20086(18) 0.0175(8) Uani 1 1 d . . .
C7 C 0.5329(7) 0.2944(2) 0.1405(2) 0.0270(11) Uani 1 1 d . . .
H7A H 0.6249 0.3096 0.1646 0.032 Uiso 1 1 calc R . .
C8 C 0.5678(8) 0.2508(3) 0.0951(2) 0.0373(13) Uani 1 1 d . . .
H8A H 0.6830 0.2369 0.0875 0.045 Uiso 1 1 calc R . .
C9 C 0.4326(9) 0.2273(3) 0.0605(2) 0.0413(15) Uani 1 1 d . . .
H9A H 0.4560 0.1969 0.0295 0.050 Uiso 1 1 calc R . .
C10 C 0.2666(8) 0.2476(3) 0.0707(2) 0.0395(14) Uani 1 1 d . . .
H10A H 0.1755 0.2316 0.0466 0.047 Uiso 1 1 calc R . .
C11 C 0.2311(7) 0.2915(2) 0.1161(2) 0.0300(11) Uani 1 1 d . . .
H11A H 0.1152 0.3049 0.1233 0.036 Uiso 1 1 calc R . .
C12 C 0.3645(6) 0.3167(2) 0.15177(19) 0.0201(10) Uani 1 1 d . . .
C13 C 0.4390(5) 0.4195(2) 0.21186(19) 0.0186(9) Uani 1 1 d . . .
H13A H 0.5306 0.4328 0.1833 0.022 Uiso 1 1 calc R . .
C14 C 0.3975(5) 0.4614(2) 0.2595(2) 0.0172(9) Uani 1 1 d . . .
C15 C 0.3088(6) 0.4267(2) 0.30949(18) 0.0177(9) Uani 1 1 d . . .
C16 C 0.3770(5) 0.3616(2) 0.32352(19) 0.0193(10) Uani 1 1 d . . .
H16A H 0.4915 0.3524 0.3050 0.023 Uiso 1 1 calc R . .
C17 C 0.6120(6) 0.5631(2) 0.1912(2) 0.0301(12) Uani 1 1 d . . .
H17A H 0.6782 0.6051 0.1924 0.045 Uiso 1 1 calc R . .
H17B H 0.5135 0.5683 0.1647 0.045 Uiso 1 1 calc R . .
H17C H 0.6864 0.5266 0.1772 0.045 Uiso 1 1 calc R . .
C18 C 0.4141(7) 0.6170(2) 0.2960(2) 0.0302(11) Uani 1 1 d . . .
H18A H 0.4967 0.6531 0.3046 0.045 Uiso 1 1 calc R . .
H18B H 0.3534 0.6043 0.3320 0.045 Uiso 1 1 calc R . .
H18C H 0.3302 0.6328 0.2670 0.045 Uiso 1 1 calc R . .
C19 C 0.7213(6) 0.5216(3) 0.3143(2) 0.0292(11) Uani 1 1 d . . .
H19A H 0.7935 0.5617 0.3191 0.044 Uiso 1 1 calc R . .
H19B H 0.7894 0.4857 0.2960 0.044 Uiso 1 1 calc R . .
H19C H 0.6800 0.5065 0.3526 0.044 Uiso 1 1 calc R . .
C20 C 0.2034(6) 0.4699(2) 0.35180(19) 0.0221(10) Uani 1 1 d . . .
H20A H 0.1094 0.4420 0.3684 0.027 Uiso 1 1 calc R . .
H20B H 0.1492 0.5071 0.3296 0.027 Uiso 1 1 calc R . .
C21 C 0.3091(6) 0.5002(2) 0.40246(18) 0.0220(9) Uani 1 1 d . . .
H21A H 0.3431 0.4637 0.4296 0.026 Uiso 1 1 calc R . .
H21B H 0.4160 0.5205 0.3866 0.026 Uiso 1 1 calc R . .
C22 C 0.2084(6) 0.5540(2) 0.4365(2) 0.0268(10) Uani 1 1 d . . .
H22A H 0.2887 0.5763 0.4640 0.032 Uiso 1 1 calc R . .
H22B H 0.1681 0.5886 0.4085 0.032 Uiso 1 1 calc R . .
C23 C 0.0536(6) 0.5288(2) 0.4707(2) 0.0294(11) Uani 1 1 d . . .
H23A H 0.0916 0.4934 0.4983 0.035 Uiso 1 1 calc R . .
H23B H -0.0306 0.5084 0.4434 0.035 Uiso 1 1 calc R . .
C24 C -0.0347(8) 0.5853(3) 0.5049(3) 0.0380(13) Uani 1 1 d . . .
H24A H -0.0698 0.6210 0.4771 0.046 Uiso 1 1 calc R . .
H24B H 0.0498 0.6051 0.5324 0.046 Uiso 1 1 calc R . .
C25 C -0.1936(9) 0.5626(3) 0.5393(3) 0.066(2) Uani 1 1 d . . .
H25A H -0.2359 0.6001 0.5632 0.099 Uiso 1 1 calc R . .
H25B H -0.1624 0.5248 0.5647 0.099 Uiso 1 1 calc R . .
H25C H -0.2844 0.5485 0.5121 0.099 Uiso 1 1 calc R . .
C26 C 0.3506(6) 0.3253(2) 0.3789(2) 0.0193(9) Uani 1 1 d . . .
C27 C 0.5663(6) 0.2364(2) 0.3469(2) 0.0229(10) Uani 1 1 d . . .
C28 C 0.6352(6) 0.1949(2) 0.4375(2) 0.0247(10) Uani 1 1 d . . .
H28A H 0.7316 0.2205 0.4552 0.030 Uiso 1 1 calc R . .
H28B H 0.6279 0.1502 0.4565 0.030 Uiso 1 1 calc R . .
C29 C 0.4629(6) 0.2336(2) 0.4435(2) 0.0218(10) Uani 1 1 d . . .
H29A H 0.4710 0.2670 0.4762 0.026 Uiso 1 1 calc R . .
C30 C 0.3047(6) 0.1504(2) 0.50588(19) 0.0257(10) Uani 1 1 d . . .
H30A H 0.3945 0.1554 0.5339 0.031 Uiso 1 1 calc R . .
C31 C 0.1689(8) 0.1072(2) 0.5170(2) 0.0306(11) Uani 1 1 d . . .
H31A H 0.1644 0.0835 0.5530 0.037 Uiso 1 1 calc R . .
C32 C 0.0388(7) 0.0981(2) 0.4759(2) 0.0273(11) Uani 1 1 d . . .
H32A H -0.0538 0.0680 0.4836 0.033 Uiso 1 1 calc R . .
C33 C 0.0450(6) 0.1332(2) 0.4237(2) 0.0256(10) Uani 1 1 d . . .
H33A H -0.0435 0.1271 0.3954 0.031 Uiso 1 1 calc R . .
C34 C 0.1812(6) 0.1774(2) 0.41258(19) 0.0214(9) Uani 1 1 d . . .
H34A H 0.1850 0.2012 0.3766 0.026 Uiso 1 1 calc R . .
C35 C 0.3109(6) 0.1870(2) 0.45347(18) 0.0195(9) Uani 1 1 d . . .

loop_
_atom_site_aniso_label
_atom_site_aniso_U_11
_atom_site_aniso_U_22
_atom_site_aniso_U_33
_atom_site_aniso_U_23
_atom_site_aniso_U_13
_atom_site_aniso_U_12
Co1 0.0196(3) 0.0211(3) 0.0178(3) 0.0018(2) -0.0010(3) 0.0020(3)
Co2 0.0197(3) 0.0197(3) 0.0172(3) 0.0005(3) 0.0008(3) -0.0022(2)
Si1 0.0254(6) 0.0183(6) 0.0207(7) 0.0010(5) 0.0006(6) -0.0032(5)
N1 0.0231(19) 0.022(2) 0.015(2) 0.0020(15) -0.0013(16) -0.0022(16)
O1 0.058(3) 0.058(3) 0.019(2) 0.0046(19) -0.0017(17) 0.019(2)
O2 0.038(2) 0.0308(19) 0.036(2) 0.0018(16) -0.0012(17) 0.0093(16)
O3 0.051(2) 0.0240(18) 0.041(2) 0.0006(17) 0.010(2) -0.0054(17)
O4 0.0300(19) 0.053(2) 0.028(2) -0.0058(18) 0.0056(16) -0.0110(17)
O5 0.0245(18) 0.037(2) 0.043(2) 0.0037(16) -0.0057(18) -0.0020(15)
O6 0.0259(16) 0.0222(17) 0.0196(17) 0.0029(14) 0.0027(13) 0.0036(13)
O7 0.039(2) 0.0283(18) 0.0179(19) -0.0030(15) 0.0062(15) 0.0085(15)
O8 0.0287(17) 0.0216(16) 0.0222(17) -0.0003(13) -0.0011(14) 0.0047(14)
C1 0.031(3) 0.034(3) 0.024(3) 0.002(2) 0.002(2) 0.008(2)
C2 0.025(2) 0.025(2) 0.015(2) 0.0040(18) -0.0022(18) 0.0020(19)
C3 0.034(3) 0.020(2) 0.024(3) 0.0050(18) 0.001(2) -0.004(2)
C4 0.029(3) 0.023(2) 0.024(3) -0.003(2) -0.002(2) -0.003(2)
C5 0.023(2) 0.026(3) 0.021(3) 0.0002(19) 0.0003(19) -0.0015(18)
C6 0.0181(19) 0.017(2) 0.017(2) 0.0039(17) 0.001(2) 0.0029(17)
C7 0.035(3) 0.020(2) 0.026(3) 0.003(2) 0.001(2) 0.002(2)
C8 0.052(4) 0.025(3) 0.035(3) -0.003(2) 0.017(3) 0.007(2)
C9 0.071(4) 0.029(3) 0.024(3) -0.009(2) 0.007(3) -0.005(3)
C10 0.061(4) 0.032(3) 0.026(3) -0.006(2) -0.008(3) -0.005(3)
C11 0.034(3) 0.027(3) 0.029(3) 0.000(2) 0.000(2) -0.004(2)
C12 0.028(3) 0.018(2) 0.014(2) 0.0050(18) 0.0006(18) -0.0031(17)
C13 0.014(2) 0.022(2) 0.020(2) 0.0003(19) -0.0011(17) 0.0055(17)
C14 0.0154(18) 0.013(2) 0.023(2) 0.0018(18) -0.0024(17) 0.0009(15)
C15 0.020(2) 0.017(2) 0.016(2) -0.0021(16) -0.0047(19) -0.0028(17)
C16 0.021(2) 0.018(2) 0.019(2) 0.0019(18) -0.0005(17) -0.0002(16)
C17 0.037(3) 0.030(3) 0.023(3) 0.008(2) 0.000(2) -0.011(2)
C18 0.039(3) 0.023(2) 0.029(3) -0.002(2) 0.001(2) -0.005(2)
C19 0.029(3) 0.035(3) 0.024(3) 0.000(2) -0.005(2) -0.003(2)
C20 0.024(2) 0.020(2) 0.022(2) 0.0027(18) 0.0022(19) 0.0034(18)
C21 0.023(2) 0.024(2) 0.019(2) 0.0009(18) -0.002(2) -0.002(2)
C22 0.036(3) 0.023(2) 0.021(2) -0.006(2) -0.001(2) 0.001(2)
C23 0.033(3) 0.026(3) 0.029(3) -0.010(2) 0.002(2) 0.000(2)
C24 0.043(3) 0.036(3) 0.035(3) -0.009(3) 0.005(3) 0.002(3)
C25 0.058(4) 0.056(4) 0.084(5) -0.036(4) 0.039(4) -0.012(4)
C26 0.018(2) 0.018(2) 0.022(2) 0.0000(18) 0.0001(18) -0.0015(17)
C27 0.024(2) 0.019(2) 0.026(3) 0.000(2) 0.000(2) -0.0022(18)
C28 0.027(3) 0.028(3) 0.019(2) 0.001(2) -0.0024(19) 0.0012(19)
C29 0.023(2) 0.024(2) 0.019(2) 0.0022(19) -0.0031(19) 0.0027(19)
C30 0.033(3) 0.022(2) 0.022(2) 0.0069(19) -0.003(2) 0.000(2)
C31 0.047(3) 0.023(2) 0.022(3) 0.0056(19) 0.004(3) 0.001(2)
C32 0.033(3) 0.022(2) 0.026(3) -0.005(2) 0.007(2) -0.007(2)
C33 0.027(2) 0.029(3) 0.021(3) -0.003(2) 0.002(2) 0.002(2)
C34 0.027(2) 0.017(2) 0.020(2) 0.0015(17) 0.000(2) 0.0027(19)
C35 0.026(2) 0.017(2) 0.016(2) -0.0015(16) 0.0014(19) 0.0049(19)

loop_
_atom_type_symbol
_atom_type_description
_atom_type_scat_dispersion_real
_atom_type_scat_dispersion_imag
_atom_type_scat_source
C C 0.0033 0.0016 'International Tables Vol C Tables 4.2.6.8 and 6.1.1.4'
H H 0.0000 0.0000 'International Tables Vol C Tables 4.2.6.8 and 6.1.1.4'
N N 0.0061 0.0033 'International Tables Vol C Tables 4.2.6.8 and 6.1.1.4'
O O 0.0106 0.0060 'International Tables Vol C Tables 4.2.6.8 and 6.1.1.4'
Si Si 0.0817 0.0704 'International Tables Vol C Tables 4.2.6.8 and 6.1.1.4'
Co Co 0.3494 0.9721 'International Tables Vol C Tables 4.2.6.8 and 6.1.1.4'

loop_
_geom_angle_atom_site_label_1
_geom_angle_atom_site_label_2
_geom_angle_atom_site_label_3
_geom_angle
_geom_angle_site_symmetry_1
_geom_angle_site_symmetry_3
_geom_angle_publ_flag
C1 Co1 C2 96.5(2) . . ?
C1 Co1 C5 97.3(2) . . ?
C2 Co1 C5 100.2(2) . . ?
C1 Co1 C6 96.7(2) . . ?
C2 Co1 C6 163.06(19) . . ?
C5 Co1 C6 88.65(19) . . ?
C1 Co1 C13 106.1(2) . . ?
C2 Co1 C13 124.51(19) . . ?
C5 Co1 C13 125.32(19) . . ?
C6 Co1 C13 40.76(17) . . ?
C1 Co1 C14 137.2(2) . . ?
C2 Co1 C14 92.19(18) . . ?
C5 Co1 C14 122.27(19) . . ?
C6 Co1 C14 70.89(16) . . ?
C13 Co1 C14 39.01(16) . . ?
C1 Co1 Co2 127.88(17) . . ?
C2 Co1 Co2 125.78(14) . . ?
C5 Co1 Co2 51.06(14) . . ?
C6 Co1 Co2 50.70(12) . . ?
C13 Co1 Co2 76.15(12) . . ?
C14 Co1 Co2 76.13(11) . . ?
C3 Co2 C4 93.7(2) . . ?
C3 Co2 C5 108.3(2) . . ?
C4 Co2 C5 86.1(2) . . ?
C3 Co2 C6 89.40(19) . . ?
C4 Co2 C6 173.5(2) . . ?
C5 Co2 C6 87.44(18) . . ?
C3 Co2 C16 106.47(19) . . ?
C4 Co2 C16 97.49(19) . . ?
C5 Co2 C16 144.73(18) . . ?
C6 Co2 C16 87.13(18) . . ?
C3 Co2 C15 145.1(2) . . ?
C4 Co2 C15 96.18(19) . . ?
C5 Co2 C15 105.71(17) . . ?
C6 Co2 C15 84.47(17) . . ?
C16 Co2 C15 39.05(15) . . ?
C3 Co2 Co1 129.10(14) . . ?
C4 Co2 Co1 122.37(16) . . ?
C5 Co2 Co1 48.50(13) . . ?
C6 Co2 Co1 51.71(11) . . ?
C16 Co2 Co1 103.11(12) . . ?
C15 Co2 Co1 71.02(11) . . ?
C18 Si1 C19 110.3(2) . . ?
C18 Si1 C17 108.7(2) . . ?
C19 Si1 C17 108.9(2) . . ?
C18 Si1 C14 115.5(2) . . ?
C19 Si1 C14 106.7(2) . . ?
C17 Si1 C14 106.6(2) . . ?
C27 N1 C26 128.7(4) . . ?
C27 N1 C29 110.6(4) . . ?
C26 N1 C29 120.6(4) . . ?
C27 O8 C28 109.8(4) . . ?
O1 C1 Co1 178.3(5) . . ?
O2 C2 Co1 176.0(4) . . ?
O3 C3 Co2 178.3(4) . . ?
O4 C4 Co2 174.6(4) . . ?
O5 C5 Co1 140.7(4) . . ?
O5 C5 Co2 138.8(4) . . ?
Co1 C5 Co2 80.44(18) . . ?
C13 C6 C12 121.2(4) . . ?
C13 C6 Co2 111.8(3) . . ?
C12 C6 Co2 125.9(3) . . ?
C13 C6 Co1 71.4(2) . . ?
C12 C6 Co1 127.7(3) . . ?
Co2 C6 Co1 77.59(15) . . ?
C8 C7 C12 121.3(5) . . ?
C7 C8 C9 119.4(5) . . ?
C10 C9 C8 120.7(5) . . ?
C9 C10 C11 120.0(5) . . ?
C10 C11 C12 120.9(5) . . ?
C7 C12 C11 117.7(4) . . ?
C7 C12 C6 120.4(4) . . ?
C11 C12 C6 121.9(4) . . ?
C14 C13 C6 117.6(4) . . ?
C14 C13 Co1 74.2(2) . . ?
C6 C13 Co1 67.9(2) . . ?
C13 C14 C15 115.0(4) . . ?
C13 C14 Si1 115.8(3) . . ?
C15 C14 Si1 124.7(3) . . ?
C13 C14 Co1 66.8(2) . . ?
C15 C14 Co1 94.6(2) . . ?
Si1 C14 Co1 124.6(2) . . ?
C16 C15 C14 114.6(4) . . ?
C16 C15 C20 124.1(4) . . ?
C14 C15 C20 117.9(3) . . ?
C16 C15 Co2 69.0(2) . . ?
C14 C15 Co2 102.4(3) . . ?
C20 C15 Co2 115.1(3) . . ?
C15 C16 C26 125.7(4) . . ?
C15 C16 Co2 71.9(2) . . ?
C26 C16 Co2 111.5(3) . . ?
C15 C20 C21 114.3(4) . . ?
C22 C21 C20 112.5(4) . . ?
C23 C22 C21 115.8(4) . . ?
C22 C23 C24 112.1(4) . . ?
C23 C24 C25 114.1(5) . . ?
O6 C26 N1 117.4(4) . . ?
O6 C26 C16 127.5(4) . . ?
N1 C26 C16 115.1(4) . . ?
O7 C27 O8 122.2(4) . . ?
O7 C27 N1 128.9(4) . . ?
O8 C27 N1 108.9(4) . . ?
O8 C28 C29 103.7(4) . . ?
N1 C29 C35 114.2(4) . . ?
N1 C29 C28 100.1(4) . . ?
C35 C29 C28 112.3(4) . . ?
C31 C30 C35 120.3(5) . . ?
C30 C31 C32 120.5(4) . . ?
C33 C32 C31 119.6(5) . . ?
C32 C33 C34 120.1(5) . . ?
C35 C34 C33 120.7(4) . . ?
C34 C35 C30 118.8(4) . . ?
C34 C35 C29 123.0(4) . . ?
C30 C35 C29 118.1(4) . . ?

loop_
_geom_bond_atom_site_label_1
_geom_bond_atom_site_label_2
_geom_bond_distance
_geom_bond_site_symmetry_2
_geom_bond_publ_flag
Co1 C1 1.789(5) . ?
Co1 C2 1.803(5) . ?
Co1 C5 1.901(5) . ?
Co1 C6 2.011(4) . ?
Co1 C13 2.057(4) . ?
Co1 C14 2.153(4) . ?
Co1 Co2 2.5026(9) . ?
Co2 C3 1.807(5) . ?
Co2 C4 1.813(5) . ?
Co2 C5 1.974(5) . ?
Co2 C6 1.983(4) . ?
Co2 C16 2.122(4) . ?
Co2 C15 2.161(4) . ?
Si1 C18 1.866(5) . ?
Si1 C19 1.875(5) . ?
Si1 C17 1.877(5) . ?
Si1 C14 1.922(4) . ?
N1 C27 1.399(6) . ?
N1 C26 1.418(5) . ?
N1 C29 1.462(6) . ?
O1 C1 1.134(6) . ?
O2 C2 1.138(5) . ?
O3 C3 1.132(5) . ?
O4 C4 1.143(6) . ?
O5 C5 1.161(6) . ?
O6 C26 1.229(5) . ?
O7 C27 1.203(5) . ?
O8 C27 1.351(5) . ?
O8 C28 1.454(5) . ?
C6 C13 1.417(6) . ?
C6 C12 1.484(6) . ?
C7 C8 1.379(7) . ?
C7 C12 1.401(6) . ?
C8 C9 1.393(8) . ?
C9 C10 1.367(8) . ?
C10 C11 1.384(7) . ?
C11 C12 1.408(6) . ?
C13 C14 1.409(6) . ?
C14 C15 1.501(6) . ?
C15 C16 1.432(6) . ?
C15 C20 1.530(6) . ?
C16 C26 1.472(6) . ?
C20 C21 1.541(6) . ?
C21 C22 1.534(6) . ?
C22 C23 1.517(7) . ?
C23 C24 1.528(7) . ?
C24 C25 1.529(8) . ?
C28 C29 1.546(6) . ?
C29 C35 1.514(6) . ?
C30 C31 1.381(7) . ?
C30 C35 1.403(6) . ?
C31 C32 1.389(7) . ?
C32 C33 1.384(7) . ?
C33 C34 1.396(6) . ?
C34 C35 1.385(6) . ?

loop_
_geom_torsion_atom_site_label_1
_geom_torsion_atom_site_label_2
_geom_torsion_atom_site_label_3
_geom_torsion_atom_site_label_4
_geom_torsion
_geom_torsion_site_symmetry_1
_geom_torsion_site_symmetry_2
_geom_torsion_site_symmetry_3
_geom_torsion_site_symmetry_4
_geom_torsion_publ_flag
C1 Co1 Co2 C3 14.7(3) . . . . ?
C2 Co1 Co2 C3 152.2(3) . . . . ?
C5 Co1 Co2 C3 79.7(3) . . . . ?
C6 Co1 Co2 C3 -48.8(3) . . . . ?
C13 Co1 Co2 C3 -85.1(2) . . . . ?
C14 Co1 Co2 C3 -125.3(2) . . . . ?
C1 Co1 Co2 C4 -113.1(3) . . . . ?
C2 Co1 Co2 C4 24.3(3) . . . . ?
C5 Co1 Co2 C4 -48.1(2) . . . . ?
C6 Co1 Co2 C4 -176.6(2) . . . . ?
C13 Co1 Co2 C4 147.1(2) . . . . ?
C14 Co1 Co2 C4 106.9(2) . . . . ?
C1 Co1 Co2 C5 -65.0(3) . . . . ?
C2 Co1 Co2 C5 72.5(3) . . . . ?
C6 Co1 Co2 C5 -128.5(2) . . . . ?
C13 Co1 Co2 C5 -164.7(2) . . . . ?
C14 Co1 Co2 C5 155.0(2) . . . . ?
C1 Co1 Co2 C6 63.5(3) . . . . ?
C2 Co1 Co2 C6 -159.1(2) . . . . ?
C5 Co1 Co2 C6 128.5(2) . . . . ?
C13 Co1 Co2 C6 -36.3(2) . . . . ?
C14 Co1 Co2 C6 -76.5(2) . . . . ?
C1 Co1 Co2 C16 139.0(2) . . . . ?
C2 Co1 Co2 C16 -83.5(2) . . . . ?
C5 Co1 Co2 C16 -156.0(2) . . . . ?
C6 Co1 Co2 C16 75.6(2) . . . . ?
C13 Co1 Co2 C16 39.30(18) . . . . ?
C14 Co1 Co2 C16 -0.93(17) . . . . ?
C1 Co1 Co2 C15 161.6(2) . . . . ?
C2 Co1 Co2 C15 -60.9(2) . . . . ?
C5 Co1 Co2 C15 -133.4(2) . . . . ?
C6 Co1 Co2 C15 98.1(2) . . . . ?
C13 Co1 Co2 C15 61.89(18) . . . . ?
C14 Co1 Co2 C15 21.66(17) . . . . ?
C1 Co1 C5 Co2 133.86(19) . . . . ?
C2 Co1 C5 Co2 -128.19(18) . . . . ?
C6 Co1 C5 Co2 37.29(17) . . . . ?
C13 Co1 C5 Co2 18.2(3) . . . . ?
C14 Co1 C5 Co2 -29.0(2) . . . . ?
C3 Co2 C5 Co1 -126.47(19) . . . . ?
C4 Co2 C5 Co1 140.92(19) . . . . ?
C6 Co2 C5 Co1 -37.95(17) . . . . ?
C16 Co2 C5 Co1 43.4(4) . . . . ?
C15 Co2 C5 Co1 45.57(19) . . . . ?
C3 Co2 C6 C13 -151.9(3) . . . . ?
C5 Co2 C6 C13 99.8(3) . . . . ?
C16 Co2 C6 C13 -45.4(3) . . . . ?
C15 Co2 C6 C13 -6.3(3) . . . . ?
Co1 Co2 C6 C13 63.8(3) . . . . ?
C3 Co2 C6 C12 16.4(4) . . . . ?
C5 Co2 C6 C12 -91.9(4) . . . . ?
C16 Co2 C6 C12 122.9(4) . . . . ?
C15 Co2 C6 C12 162.0(4) . . . . ?
Co1 Co2 C6 C12 -127.9(4) . . . . ?
C3 Co2 C6 Co1 144.27(18) . . . . ?
C5 Co2 C6 Co1 35.93(17) . . . . ?
C16 Co2 C6 Co1 -109.20(16) . . . . ?
C15 Co2 C6 Co1 -70.13(15) . . . . ?
C1 Co1 C6 C13 106.9(3) . . . . ?
C2 Co1 C6 C13 -33.8(7) . . . . ?
C5 Co1 C6 C13 -155.9(3) . . . . ?
C14 Co1 C6 C13 -30.9(3) . . . . ?
Co2 Co1 C6 C13 -118.4(3) . . . . ?
C1 Co1 C6 C12 -8.6(4) . . . . ?
C2 Co1 C6 C12 -149.3(6) . . . . ?
C5 Co1 C6 C12 88.6(4) . . . . ?
C13 Co1 C6 C12 -115.5(5) . . . . ?
C14 Co1 C6 C12 -146.4(4) . . . . ?
Co2 Co1 C6 C12 126.1(4) . . . . ?
C1 Co1 C6 Co2 -134.68(19) . . . . ?
C2 Co1 C6 Co2 84.6(7) . . . . ?
C5 Co1 C6 Co2 -37.51(18) . . . . ?
C13 Co1 C6 Co2 118.4(3) . . . . ?
C14 Co1 C6 Co2 87.47(16) . . . . ?
C12 C7 C8 C9 -1.4(8) . . . . ?
C7 C8 C9 C10 0.7(8) . . . . ?
C8 C9 C10 C11 -0.5(9) . . . . ?
C9 C10 C11 C12 1.0(8) . . . . ?
C8 C7 C12 C11 1.8(7) . . . . ?
C8 C7 C12 C6 180.0(4) . . . . ?
C10 C11 C12 C7 -1.5(7) . . . . ?
C10 C11 C12 C6 -179.7(4) . . . . ?
C13 C6 C12 C7 43.3(6) . . . . ?
Co2 C6 C12 C7 -124.0(4) . . . . ?
Co1 C6 C12 C7 133.0(4) . . . . ?
C13 C6 C12 C11 -138.6(5) . . . . ?
Co2 C6 C12 C11 54.2(6) . . . . ?
Co1 C6 C12 C11 -48.8(6) . . . . ?
C12 C6 C13 C14 -179.6(4) . . . . ?
Co2 C6 C13 C14 -10.7(5) . . . . ?
Co1 C6 C13 C14 57.0(3) . . . . ?
C12 C6 C13 Co1 123.4(4) . . . . ?
Co2 C6 C13 Co1 -67.7(2) . . . . ?
C1 Co1 C13 C14 149.1(3) . . . . ?
C2 Co1 C13 C14 39.2(3) . . . . ?
C5 Co1 C13 C14 -99.5(3) . . . . ?
C6 Co1 C13 C14 -129.5(4) . . . . ?
Co2 Co1 C13 C14 -85.0(2) . . . . ?
C1 Co1 C13 C6 -81.5(3) . . . . ?
C2 Co1 C13 C6 168.6(3) . . . . ?
C5 Co1 C13 C6 30.0(3) . . . . ?
C14 Co1 C13 C6 129.5(4) . . . . ?
Co2 Co1 C13 C6 44.5(2) . . . . ?
C6 C13 C14 C15 30.3(5) . . . . ?
Co1 C13 C14 C15 84.1(3) . . . . ?
C6 C13 C14 Si1 -172.4(3) . . . . ?
Co1 C13 C14 Si1 -118.6(3) . . . . ?
C6 C13 C14 Co1 -53.8(3) . . . . ?
C18 Si1 C14 C13 145.9(3) . . . . ?
C19 Si1 C14 C13 -91.2(4) . . . . ?
C17 Si1 C14 C13 25.0(4) . . . . ?
C18 Si1 C14 C15 -59.3(4) . . . . ?
C19 Si1 C14 C15 63.6(4) . . . . ?
C17 Si1 C14 C15 179.9(3) . . . . ?
C18 Si1 C14 Co1 67.3(3) . . . . ?
C19 Si1 C14 Co1 -169.8(2) . . . . ?
C17 Si1 C14 Co1 -53.5(3) . . . . ?
C1 Co1 C14 C13 -46.6(4) . . . . ?
C2 Co1 C14 C13 -148.6(3) . . . . ?
C5 Co1 C14 C13 107.9(3) . . . . ?
C6 Co1 C14 C13 32.2(3) . . . . ?
Co2 Co1 C14 C13 85.0(2) . . . . ?
C1 Co1 C14 C15 -161.9(3) . . . . ?
C2 Co1 C14 C15 96.1(3) . . . . ?
C5 Co1 C14 C15 -7.4(3) . . . . ?
C6 Co1 C14 C15 -83.0(3) . . . . ?
C13 Co1 C14 C15 -115.3(4) . . . . ?
Co2 Co1 C14 C15 -30.3(2) . . . . ?
C1 Co1 C14 Si1 59.6(4) . . . . ?
C2 Co1 C14 Si1 -42.4(3) . . . . ?
C5 Co1 C14 Si1 -145.9(3) . . . . ?
C6 Co1 C14 Si1 138.5(3) . . . . ?
C13 Co1 C14 Si1 106.2(4) . . . . ?
Co2 Co1 C14 Si1 -168.7(3) . . . . ?
C13 C14 C15 C16 41.3(5) . . . . ?
Si1 C14 C15 C16 -113.7(4) . . . . ?
Co1 C14 C15 C16 107.9(3) . . . . ?
C13 C14 C15 C20 -158.5(4) . . . . ?
Si1 C14 C15 C20 46.5(5) . . . . ?
Co1 C14 C15 C20 -91.9(4) . . . . ?
C13 C14 C15 Co2 -31.1(4) . . . . ?
Si1 C14 C15 Co2 173.9(2) . . . . ?
Co1 C14 C15 Co2 35.5(2) . . . . ?
C3 Co2 C15 C16 -11.3(4) . . . . ?
C4 Co2 C15 C16 94.3(3) . . . . ?
C5 Co2 C15 C16 -178.0(3) . . . . ?
C6 Co2 C15 C16 -92.3(3) . . . . ?
Co1 Co2 C15 C16 -143.6(3) . . . . ?
C3 Co2 C15 C14 100.5(4) . . . . ?
C4 Co2 C15 C14 -153.9(3) . . . . ?
C5 Co2 C15 C14 -66.2(3) . . . . ?
C6 Co2 C15 C14 19.6(3) . . . . ?
C16 Co2 C15 C14 111.8(4) . . . . ?
Co1 Co2 C15 C14 -31.8(2) . . . . ?
C3 Co2 C15 C20 -130.3(4) . . . . ?
C4 Co2 C15 C20 -24.7(3) . . . . ?
C5 Co2 C15 C20 63.0(3) . . . . ?
C6 Co2 C15 C20 148.8(3) . . . . ?
C16 Co2 C15 C20 -119.0(4) . . . . ?
Co1 Co2 C15 C20 97.5(3) . . . . ?
C14 C15 C16 C26 161.7(4) . . . . ?
C20 C15 C16 C26 2.9(7) . . . . ?
Co2 C15 C16 C26 -103.9(4) . . . . ?
C14 C15 C16 Co2 -94.5(3) . . . . ?
C20 C15 C16 Co2 106.7(4) . . . . ?
C3 Co2 C16 C15 173.3(3) . . . . ?
C4 Co2 C16 C15 -90.6(3) . . . . ?
C5 Co2 C16 C15 3.3(4) . . . . ?
C6 Co2 C16 C15 84.8(3) . . . . ?
Co1 Co2 C16 C15 35.2(3) . . . . ?
C3 Co2 C16 C26 -64.6(3) . . . . ?
C4 Co2 C16 C26 31.5(3) . . . . ?
C5 Co2 C16 C26 125.4(4) . . . . ?
C6 Co2 C16 C26 -153.1(3) . . . . ?
C15 Co2 C16 C26 122.1(4) . . . . ?
Co1 Co2 C16 C26 157.3(3) . . . . ?
C16 C15 C20 C21 71.2(5) . . . . ?
C14 C15 C20 C21 -87.0(5) . . . . ?
Co2 C15 C20 C21 151.9(3) . . . . ?
C15 C20 C21 C22 168.5(4) . . . . ?
C20 C21 C22 C23 67.0(5) . . . . ?
C21 C22 C23 C24 178.0(4) . . . . ?
C22 C23 C24 C25 179.0(5) . . . . ?
C27 N1 C26 O6 170.2(4) . . . . ?
C29 N1 C26 O6 -6.0(6) . . . . ?
C27 N1 C26 C16 -11.9(6) . . . . ?
C29 N1 C26 C16 171.9(4) . . . . ?
C15 C16 C26 O6 10.3(7) . . . . ?
Co2 C16 C26 O6 -72.3(5) . . . . ?
C15 C16 C26 N1 -167.3(4) . . . . ?
Co2 C16 C26 N1 110.1(4) . . . . ?
C28 O8 C27 O7 172.3(4) . . . . ?
C28 O8 C27 N1 -9.7(5) . . . . ?
C26 N1 C27 O7 -7.2(8) . . . . ?
C29 N1 C27 O7 169.3(5) . . . . ?
C26 N1 C27 O8 175.0(4) . . . . ?
C29 N1 C27 O8 -8.5(5) . . . . ?
C27 O8 C28 C29 22.6(5) . . . . ?
C27 N1 C29 C35 -99.0(4) . . . . ?
C26 N1 C29 C35 77.8(5) . . . . ?
C27 N1 C29 C28 21.2(5) . . . . ?
C26 N1 C29 C28 -162.0(4) . . . . ?
O8 C28 C29 N1 -25.3(4) . . . . ?
O8 C28 C29 C35 96.2(4) . . . . ?
C35 C30 C31 C32 1.6(7) . . . . ?
C30 C31 C32 C33 -0.6(7) . . . . ?
C31 C32 C33 C34 -0.1(7) . . . . ?
C32 C33 C34 C35 -0.3(7) . . . . ?
C33 C34 C35 C30 1.2(7) . . . . ?
C33 C34 C35 C29 179.2(4) . . . . ?
C31 C30 C35 C34 -1.9(7) . . . . ?
C31 C30 C35 C29 -179.9(4) . . . . ?
N1 C29 C35 C34 1.1(6) . . . . ?
C28 C29 C35 C34 -112.0(5) . . . . ?
N1 C29 C35 C30 179.1(4) . . . . ?
C28 C29 C35 C30 66.0(5) . . . . ?
